data_4319130
loop_
_publ_author_name
'Holger Kleinke'

_publ_section_title
;
 A Three-Dimensional Extended Sb Network in the Metallic Antimonides
 (M',Ti)5Sb8 (M' = Zr, Hf, Nb, Mo)
;
_journal_name_full 'Inorganic Chemistry'
_journal_page_first 95
_journal_page_last 100
_journal_paper_doi 10.1021/ic000767s
_journal_volume 40
_journal_year 2001
_chemical_formula_sum 'Hf2.58 Sb8 Ti2.42'
_chemical_formula_weight 1549.77
_chemical_name_systematic
;
 ?
;
_space_group_IT_number 98
_symmetry_cell_setting 1
_symmetry_space_group_name_Hall 'I 4bw 2bw'
_symmetry_space_group_name_H-M 'I 41 2 2'
_atom_sites_solution_hydrogens geom
_atom_sites_solution_primary direct
_atom_sites_solution_secondary difmap
_audit_creation_method SHELXL
_cell_angle_alpha 90.00
_cell_angle_beta 90.00
_cell_angle_gamma 90.00
_cell_formula_units_Z 4
_cell_length_a 6.6137(7)
_cell_length_b 6.6137(7)
_cell_length_c 26.850(5)
_cell_measurement_temperature 293(2)
_cell_volume 1174.4(3)
_computing_structure_refinement 'SHELXL-93 (Sheldrick, 1993)'
_computing_structure_solution 'SHELXS-86 (Sheldrick, 1990)'
_diffrn_ambient_temperature 293(2)
_diffrn_measurement_device 'IPDS (STOE)'
_diffrn_radiation_monochromator graphite
_diffrn_radiation_source 'fine-focus sealed tube'
_diffrn_radiation_type MoK\a
_diffrn_radiation_wavelength 0.71073
_diffrn_reflns_av_R_equivalents 0.129
_diffrn_reflns_av_sigmaI/netI 0.241
_diffrn_reflns_limit_h_max 6
_diffrn_reflns_limit_h_min -6
_diffrn_reflns_limit_k_max 9
_diffrn_reflns_limit_k_min -9
_diffrn_reflns_limit_l_max 37
_diffrn_reflns_limit_l_min -37
_diffrn_reflns_number 4840
_diffrn_reflns_theta_max 30.33
_diffrn_reflns_theta_min 3.03
_exptl_absorpt_coefficient_mu 42.200
_exptl_absorpt_correction_T_max 0.609
_exptl_absorpt_correction_T_min 0.267
_exptl_absorpt_correction_type numerical
_exptl_crystal_colour black
_exptl_crystal_density_diffrn 8.765
_exptl_crystal_description plate-like
_exptl_crystal_F_000 2587
_exptl_crystal_size_max 0.06
_exptl_crystal_size_mid 0.03
_exptl_crystal_size_min 0.016
_refine_diff_density_max 2.024
_refine_diff_density_min -2.012
_refine_diff_density_rms 0.430
_refine_ls_abs_structure_details 'Flack H D (1983), Acta Cryst. A39, 876-881'
_refine_ls_abs_structure_Flack 0.46(12)
_refine_ls_extinction_coef 0.000011(9)
_refine_ls_extinction_expression Fc^*^=kFc[1+0.001xFc^2^\l^3^/sin(2\q)]^-1/4^
_refine_ls_extinction_method SHELXL
_refine_ls_goodness_of_fit_all 0.485
_refine_ls_goodness_of_fit_obs 0.655
_refine_ls_matrix_type full
_refine_ls_number_parameters 38
_refine_ls_number_reflns 888
_refine_ls_number_restraints 0
_refine_ls_restrained_S_all 0.485
_refine_ls_restrained_S_obs 0.655
_refine_ls_R_factor_all 0.1119
_refine_ls_R_factor_obs 0.0291
_refine_ls_shift/esd_max -0.001
_refine_ls_shift/esd_mean 0.000
_refine_ls_structure_factor_coef Fsqd
_refine_ls_weighting_details 'w=1/[\s^2^(Fo^2^)+(0.0000P)^2^+0.0000P] where P=(Fo^2^+2Fc^2^)/3'
_refine_ls_weighting_scheme calc
_refine_ls_wR_factor_all 0.0463
_refine_ls_wR_factor_obs 0.0365
_reflns_number_observed 326
_reflns_number_total 888
_reflns_observed_criterion >2sigma(I)
_cod_data_source_file ic000767s_4.cif
_cod_data_source_block Hf2.5Ti2.5Sb8
_cod_depositor_comments
;
The following automatic conversions were performed:

'_refine_ls_weighting_scheme' value 'calc
w=1/[\s^2^(Fo^2^)+(0.0000P)^2^+0.0000P] where P=(Fo^2^+2Fc^2^)/3' was
changed to 'calc'. New tag '_refine_ls_weighting_details' was
created. The value of the new tag was set to
'w=1/[\s^2^(Fo^2^)+(0.0000P)^2^+0.0000P] where P=(Fo^2^+2Fc^2^)/3'.

Automatic conversion script
Id: cif_fix_values 3143 2015-03-26 13:38:13Z robertas 
;
_cod_database_code 4319130

loop_
_symmetry_equiv_pos_as_xyz
'x, y, z'
'-x+1/2, -y+1/2, z+1/2'
'-y, x+1/2, z+1/4'
'y+1/2, -x, z+3/4'
'-x+1/2, y, -z+3/4'
'x, -y+1/2, -z+1/4'
'y+1/2, x+1/2, -z+1/2'
'-y, -x, -z'
'x+1/2, y+1/2, z+1/2'
'-x+1, -y+1, z+1'
'-y+1/2, x+1, z+3/4'
'y+1, -x+1/2, z+5/4'
'-x+1, y+1/2, -z+5/4'
'x+1/2, -y+1, -z+3/4'
'y+1, x+1, -z+1'
'-y+1/2, -x+1/2, -z+1/2'

loop_
_atom_site_aniso_label
_atom_site_aniso_U_11
_atom_site_aniso_U_22
_atom_site_aniso_U_33
_atom_site_aniso_U_23
_atom_site_aniso_U_13
_atom_site_aniso_U_12
Sb1 0.0119(12) 0.0119(12) 0.0090(13) 0.0009(9) 0.0009(9) 0.004(2)
Sb2 0.0243(13) 0.0090(13) 0.0100(10) 0.0007(8) 0.0072(7) 0.0020(13)
Sb3 0.0062(15) 0.036(3) 0.024(2) -0.021(2) 0.000 0.000
Hf1 0.006(2) 0.007(2) 0.0085(9) 0.000 0.000 0.001(2)
Hf2 0.010(2) 0.014(2) 0.014(2) 0.000 0.000 -0.001(2)
Hf3 0.007(2) 0.007(2) 0.037(5) 0.000 0.000 -0.001(3)
Ti1 0.006(2) 0.007(2) 0.0085(9) 0.000 0.000 0.001(2)
Ti2 0.010(2) 0.014(2) 0.014(2) 0.000 0.000 -0.001(2)
Ti3 0.007(2) 0.007(2) 0.037(5) 0.000 0.000 -0.001(3)

loop_
_atom_site_label
_atom_site_type_symbol
_atom_site_fract_x
_atom_site_fract_y
_atom_site_fract_z
_atom_site_U_iso_or_equiv
_atom_site_thermal_displace_type
_atom_site_occupancy
_atom_site_calc_flag
_atom_site_refinement_flags
_atom_site_disorder_group
Sb1 Sb 0.8305(6) 0.1695(6) 0.0000 0.0109(9) Uani 1 d S .
Sb2 Sb 1.2028(7) 0.3416(7) 0.06110(10) 0.0144(6) Uani 1 d . .
Sb3 Sb 0.6545(9) 0.2500 0.1250 0.0221(12) Uani 1 d S .
Hf1 Hf 0.0000 0.0000 0.0983(3) 0.0073(7) Uani 0.594(13) d SP .
Hf2 Hf 0.5000 0.0000 0.0457(3) 0.0126(14) Uani 0.54(3) d SP .
Hf3 Hf 0.5000 0.5000 0.0000 0.017(2) Uani 0.34(3) d SP .
Ti1 Ti 0.0000 0.0000 0.0983(3) 0.0073(7) Uani 0.406(13) d SP .
Ti2 Ti 0.5000 0.0000 0.0457(3) 0.0126(14) Uani 0.46(3) d SP .
Ti3 Ti 0.5000 0.5000 0.0000 0.017(2) Uani 0.66(3) d SP .

loop_
_atom_type_symbol
_atom_type_description
_atom_type_scat_dispersion_real
_atom_type_scat_dispersion_imag
_atom_type_scat_source
Ti Ti 0.2776 0.4457 'International Tables Vol C Tables 4.2.6.8 and 6.1.1.4'
Hf Hf -0.5830 6.1852 'International Tables Vol C Tables 4.2.6.8 and 6.1.1.4'
Sb Sb -0.5866 1.5461 'International Tables Vol C Tables 4.2.6.8 and 6.1.1.4'

loop_
_geom_angle_atom_site_label_1
_geom_angle_atom_site_label_2
_geom_angle_atom_site_label_3
_geom_angle
_geom_angle_site_symmetry_1
_geom_angle_site_symmetry_3
_geom_angle_publ_flag
Ti2 Sb1 Hf2 0.0(3) 15_544 15_544 ?
Ti2 Sb1 Hf2 148.2(2) 15_544 . ?
Hf2 Sb1 Hf2 148.2(2) 15_544 . ?
Ti2 Sb1 Ti2 148.2(2) 15_544 . ?
Hf2 Sb1 Ti2 148.2(2) 15_544 . ?
Hf2 Sb1 Ti2 0.0(3) . . ?
Ti2 Sb1 Ti1 76.03(10) 15_544 15_544 ?
Hf2 Sb1 Ti1 76.03(10) 15_544 15_544 ?
Hf2 Sb1 Ti1 121.60(12) . 15_544 ?
Ti2 Sb1 Ti1 121.60(12) . 15_544 ?
Ti2 Sb1 Hf1 76.03(10) 15_544 15_544 ?
Hf2 Sb1 Hf1 76.03(10) 15_544 15_544 ?
Hf2 Sb1 Hf1 121.60(12) . 15_544 ?
Ti2 Sb1 Hf1 121.60(12) . 15_544 ?
Ti1 Sb1 Hf1 0.00(13) 15_544 15_544 ?
Ti2 Sb1 Ti1 121.60(12) 15_544 1_655 ?
Hf2 Sb1 Ti1 121.60(12) 15_544 1_655 ?
Hf2 Sb1 Ti1 76.03(10) . 1_655 ?
Ti2 Sb1 Ti1 76.03(10) . 1_655 ?
Ti1 Sb1 Ti1 118.0(2) 15_544 1_655 ?
Hf1 Sb1 Ti1 118.0(2) 15_544 1_655 ?
Ti2 Sb1 Hf1 121.60(12) 15_544 1_655 ?
Hf2 Sb1 Hf1 121.60(12) 15_544 1_655 ?
Hf2 Sb1 Hf1 76.03(10) . 1_655 ?
Ti2 Sb1 Hf1 76.03(10) . 1_655 ?
Ti1 Sb1 Hf1 118.0(2) 15_544 1_655 ?
Hf1 Sb1 Hf1 118.0(2) 15_544 1_655 ?
Ti1 Sb1 Hf1 0.00(13) 1_655 1_655 ?
Ti2 Sb1 Ti3 74.08(11) 15_544 . ?
Hf2 Sb1 Ti3 74.08(11) 15_544 . ?
Hf2 Sb1 Ti3 74.08(11) . . ?
Ti2 Sb1 Ti3 74.08(11) . . ?
Ti1 Sb1 Ti3 120.99(11) 15_544 . ?
Hf1 Sb1 Ti3 120.99(11) 15_544 . ?
Ti1 Sb1 Ti3 120.99(11) 1_655 . ?
Hf1 Sb1 Ti3 120.99(11) 1_655 . ?
Ti2 Sb1 Hf3 74.08(11) 15_544 . ?
Hf2 Sb1 Hf3 74.08(11) 15_544 . ?
Hf2 Sb1 Hf3 74.08(11) . . ?
Ti2 Sb1 Hf3 74.08(11) . . ?
Ti1 Sb1 Hf3 120.99(11) 15_544 . ?
Hf1 Sb1 Hf3 120.99(11) 15_544 . ?
Ti1 Sb1 Hf3 120.99(11) 1_655 . ?
Hf1 Sb1 Hf3 120.99(11) 1_655 . ?
Ti3 Sb1 Hf3 0.0 . . ?
Ti2 Sb1 Sb2 68.16(13) 15_544 . ?
Hf2 Sb1 Sb2 68.16(13) 15_544 . ?
Hf2 Sb1 Sb2 122.27(14) . . ?
Ti2 Sb1 Sb2 122.27(14) . . ?
Ti1 Sb1 Sb2 106.96(9) 15_544 . ?
Hf1 Sb1 Sb2 106.96(9) 15_544 . ?
Ti1 Sb1 Sb2 53.44(6) 1_655 . ?
Hf1 Sb1 Sb2 53.44(6) 1_655 . ?
Ti3 Sb1 Sb2 107.16(5) . . ?
Hf3 Sb1 Sb2 107.16(5) . . ?
Ti2 Sb1 Sb2 122.27(14) 15_544 8_665 ?
Hf2 Sb1 Sb2 122.27(14) 15_544 8_665 ?
Hf2 Sb1 Sb2 68.16(13) . 8_665 ?
Ti2 Sb1 Sb2 68.16(13) . 8_665 ?
Ti1 Sb1 Sb2 53.44(6) 15_544 8_665 ?
Hf1 Sb1 Sb2 53.44(6) 15_544 8_665 ?
Ti1 Sb1 Sb2 106.96(9) 1_655 8_665 ?
Hf1 Sb1 Sb2 106.96(9) 1_655 8_665 ?
Ti3 Sb1 Sb2 107.16(5) . 8_665 ?
Hf3 Sb1 Sb2 107.16(5) . 8_665 ?
Sb2 Sb1 Sb2 145.67(11) . 8_665 ?
Ti2 Sb1 Sb1 105.93(11) 15_544 10_644 ?
Hf2 Sb1 Sb1 105.93(11) 15_544 10_644 ?
Hf2 Sb1 Sb1 105.92(11) . 10_644 ?
Ti2 Sb1 Sb1 105.92(11) . 10_644 ?
Ti1 Sb1 Sb1 59.01(11) 15_544 10_644 ?
Hf1 Sb1 Sb1 59.01(11) 15_544 10_644 ?
Ti1 Sb1 Sb1 59.01(11) 1_655 10_644 ?
Hf1 Sb1 Sb1 59.01(11) 1_655 10_644 ?
Ti3 Sb1 Sb1 180.0 . 10_644 ?
Hf3 Sb1 Sb1 180.0 . 10_644 ?
Sb2 Sb1 Sb1 72.84(5) . 10_644 ?
Sb2 Sb1 Sb1 72.84(5) 8_665 10_644 ?
Ti3 Sb2 Hf3 0.0 1_655 1_655 ?
Ti3 Sb2 Ti1 148.6(2) 1_655 1_655 ?
Hf3 Sb2 Ti1 148.6(2) 1_655 1_655 ?
Ti3 Sb2 Hf1 148.6(2) 1_655 1_655 ?
Hf3 Sb2 Hf1 148.6(2) 1_655 1_655 ?
Ti1 Sb2 Hf1 0.0(3) 1_655 1_655 ?
Ti3 Sb2 Ti1 132.3(2) 1_655 13_554 ?
Hf3 Sb2 Ti1 132.3(2) 1_655 13_554 ?
Ti1 Sb2 Ti1 77.12(11) 1_655 13_554 ?
Hf1 Sb2 Ti1 77.12(11) 1_655 13_554 ?
Ti3 Sb2 Hf1 132.3(2) 1_655 13_554 ?
Hf3 Sb2 Hf1 132.3(2) 1_655 13_554 ?
Ti1 Sb2 Hf1 77.12(11) 1_655 13_554 ?
Hf1 Sb2 Hf1 77.12(11) 1_655 13_554 ?
Ti1 Sb2 Hf1 0.0(2) 13_554 13_554 ?
Ti3 Sb2 Ti2 74.90(12) 1_655 1_655 ?
Hf3 Sb2 Ti2 74.90(12) 1_655 1_655 ?
Ti1 Sb2 Ti2 76.00(14) 1_655 1_655 ?
Hf1 Sb2 Ti2 76.00(14) 1_655 1_655 ?
Ti1 Sb2 Ti2 132.0(2) 13_554 1_655 ?
Hf1 Sb2 Ti2 132.0(2) 13_554 1_655 ?
Ti3 Sb2 Hf2 74.90(12) 1_655 1_655 ?
Hf3 Sb2 Hf2 74.90(12) 1_655 1_655 ?
Ti1 Sb2 Hf2 76.00(14) 1_655 1_655 ?
Hf1 Sb2 Hf2 76.00(14) 1_655 1_655 ?
Ti1 Sb2 Hf2 132.0(2) 13_554 1_655 ?
Hf1 Sb2 Hf2 132.0(2) 13_554 1_655 ?
Ti2 Sb2 Hf2 0.0(3) 1_655 1_655 ?
Ti3 Sb2 Sb1 112.39(9) 1_655 . ?
Hf3 Sb2 Sb1 112.39(9) 1_655 . ?
Ti1 Sb2 Sb1 61.61(14) 1_655 . ?
Hf1 Sb2 Sb1 61.61(14) 1_655 . ?
Ti1 Sb2 Sb1 101.54(12) 13_554 . ?
Hf1 Sb2 Sb1 101.54(12) 13_554 . ?
Ti2 Sb2 Sb1 99.52(13) 1_655 . ?
Hf2 Sb2 Sb1 99.52(13) 1_655 . ?
Ti3 Sb2 Hf2 69.94(7) 1_655 15_544 ?
Hf3 Sb2 Hf2 69.94(7) 1_655 15_544 ?
Ti1 Sb2 Hf2 111.5(2) 1_655 15_544 ?
Hf1 Sb2 Hf2 111.5(2) 1_655 15_544 ?
Ti1 Sb2 Hf2 114.3(2) 13_554 15_544 ?
Hf1 Sb2 Hf2 114.3(2) 13_554 15_544 ?
Ti2 Sb2 Hf2 112.24(12) 1_655 15_544 ?
Hf2 Sb2 Hf2 112.24(12) 1_655 15_544 ?
Sb1 Sb2 Hf2 49.87(6) . 15_544 ?
Ti3 Sb2 Ti2 69.94(7) 1_655 15_544 ?
Hf3 Sb2 Ti2 69.94(7) 1_655 15_544 ?
Ti1 Sb2 Ti2 111.5(2) 1_655 15_544 ?
Hf1 Sb2 Ti2 111.5(2) 1_655 15_544 ?
Ti1 Sb2 Ti2 114.3(2) 13_554 15_544 ?
Hf1 Sb2 Ti2 114.3(2) 13_554 15_544 ?
Ti2 Sb2 Ti2 112.24(12) 1_655 15_544 ?
Hf2 Sb2 Ti2 112.24(12) 1_655 15_544 ?
Sb1 Sb2 Ti2 49.87(6) . 15_544 ?
Hf2 Sb2 Ti2 0.00(13) 15_544 15_544 ?
Ti2 Sb3 Hf2 0.0(2) . . ?
Ti2 Sb3 Ti2 138.5(2) . 13_554 ?
Hf2 Sb3 Ti2 138.5(2) . 13_554 ?
Ti2 Sb3 Hf2 138.5(2) . 13_554 ?
Hf2 Sb3 Hf2 138.5(2) . 13_554 ?
Ti2 Sb3 Hf2 0.0(2) 13_554 13_554 ?
Ti2 Sb3 Ti1 141.8(2) . 13_554 ?
Hf2 Sb3 Ti1 141.8(2) . 13_554 ?
Ti2 Sb3 Ti1 76.72(9) 13_554 13_554 ?
Hf2 Sb3 Ti1 76.72(9) 13_554 13_554 ?
Ti2 Sb3 Hf1 141.8(2) . 13_554 ?
Hf2 Sb3 Hf1 141.8(2) . 13_554 ?
Ti2 Sb3 Hf1 76.72(9) 13_554 13_554 ?
Hf2 Sb3 Hf1 76.72(9) 13_554 13_554 ?
Ti1 Sb3 Hf1 0.0(3) 13_554 13_554 ?
Ti2 Sb3 Hf1 76.72(9) . 1_655 ?
Hf2 Sb3 Hf1 76.72(9) . 1_655 ?
Ti2 Sb3 Hf1 141.8(2) 13_554 1_655 ?
Hf2 Sb3 Hf1 141.8(2) 13_554 1_655 ?
Ti1 Sb3 Hf1 76.5(2) 13_554 1_655 ?
Hf1 Sb3 Hf1 76.5(2) 13_554 1_655 ?
Ti2 Sb3 Ti1 76.72(9) . 1_655 ?
Hf2 Sb3 Ti1 76.72(9) . 1_655 ?
Ti2 Sb3 Ti1 141.8(2) 13_554 1_655 ?
Hf2 Sb3 Ti1 141.8(2) 13_554 1_655 ?
Ti1 Sb3 Ti1 76.5(2) 13_554 1_655 ?
Hf1 Sb3 Ti1 76.5(2) 13_554 1_655 ?
Hf1 Sb3 Ti1 0.0(3) 1_655 1_655 ?
Sb2 Hf1 Sb2 138.4(3) 10_544 1_455 ?
Sb2 Hf1 Sb3 90.31(13) 10_544 10_544 ?
Sb2 Hf1 Sb3 99.77(15) 1_455 10_544 ?
Sb2 Hf1 Sb3 99.77(15) 10_544 1_455 ?
Sb2 Hf1 Sb3 90.31(13) 1_455 1_455 ?
Sb3 Hf1 Sb3 151.5(3) 10_544 1_455 ?
Sb2 Hf1 Sb2 142.2(2) 10_544 6_455 ?
Sb2 Hf1 Sb2 77.99(13) 1_455 6_455 ?
Sb3 Hf1 Sb2 69.13(12) 10_544 6_455 ?
Sb3 Hf1 Sb2 87.3(2) 1_455 6_455 ?
Sb2 Hf1 Sb2 77.99(13) 10_544 13_544 ?
Sb2 Hf1 Sb2 142.2(2) 1_455 13_544 ?
Sb3 Hf1 Sb2 87.3(2) 10_544 13_544 ?
Sb3 Hf1 Sb2 69.13(12) 1_455 13_544 ?
Sb2 Hf1 Sb2 69.9(2) 6_455 13_544 ?
Sb2 Hf1 Sb1 64.95(13) 10_544 10_544 ?
Sb2 Hf1 Sb1 79.3(2) 1_455 10_544 ?
Sb3 Hf1 Sb1 73.66(10) 10_544 10_544 ?
Sb3 Hf1 Sb1 134.8(2) 1_455 10_544 ?
Sb2 Hf1 Sb1 131.80(9) 6_455 10_544 ?
Sb2 Hf1 Sb1 137.61(7) 13_544 10_544 ?
Sb2 Hf1 Sb1 79.3(2) 10_544 1_455 ?
Sb2 Hf1 Sb1 64.95(13) 1_455 1_455 ?
Sb3 Hf1 Sb1 134.8(2) 10_544 1_455 ?
Sb3 Hf1 Sb1 73.66(10) 1_455 1_455 ?
Sb2 Hf1 Sb1 137.61(7) 6_455 1_455 ?
Sb2 Hf1 Sb1 131.80(9) 13_544 1_455 ?
Sb1 Hf1 Sb1 62.0(2) 10_544 1_455 ?
Sb2 Hf1 Hf2 54.67(12) 10_544 1_455 ?
Sb2 Hf1 Hf2 107.4(2) 1_455 1_455 ?
Sb3 Hf1 Hf2 144.98(9) 10_544 1_455 ?
Sb3 Hf1 Hf2 51.31(9) 1_455 1_455 ?
Sb2 Hf1 Hf2 137.5(2) 6_455 1_455 ?
Sb2 Hf1 Hf2 84.64(15) 13_544 1_455 ?
Sb1 Hf1 Hf2 89.9(2) 10_544 1_455 ?
Sb1 Hf1 Hf2 47.81(15) 1_455 1_455 ?
Sb2 Hf1 Hf2 107.4(2) 10_544 . ?
Sb2 Hf1 Hf2 54.67(12) 1_455 . ?
Sb3 Hf1 Hf2 51.31(9) 10_544 . ?
Sb3 Hf1 Hf2 144.98(9) 1_455 . ?
Sb2 Hf1 Hf2 84.64(15) 6_455 . ?
Sb2 Hf1 Hf2 137.5(2) 13_544 . ?
Sb1 Hf1 Hf2 47.81(15) 10_544 . ?
Sb1 Hf1 Hf2 89.9(2) 1_455 . ?
Hf2 Hf1 Hf2 133.7(4) 1_455 . ?
Sb2 Hf1 Hf1 151.50(10) 10_544 13_454 ?
Sb2 Hf1 Hf1 53.41(9) 1_455 13_454 ?
Sb3 Hf1 Hf1 115.0(2) 10_544 13_454 ?
Sb3 Hf1 Hf1 51.74(9) 1_455 13_454 ?
Sb2 Hf1 Hf1 49.5(2) 6_455 13_454 ?
Sb2 Hf1 Hf1 89.8(3) 13_544 13_454 ?
Sb1 Hf1 Hf1 132.5(2) 10_544 13_454 ?
Sb1 Hf1 Hf1 90.4(2) 1_455 13_454 ?
Hf2 Hf1 Hf1 99.00(2) 1_455 13_454 ?
Hf2 Hf1 Hf1 99.00(2) . 13_454 ?
Sb2 Hf1 Hf1 53.41(9) 10_544 13_444 ?
Sb2 Hf1 Hf1 151.50(10) 1_455 13_444 ?
Sb3 Hf1 Hf1 51.74(9) 10_544 13_444 ?
Sb3 Hf1 Hf1 115.0(2) 1_455 13_444 ?
Sb2 Hf1 Hf1 89.8(3) 6_455 13_444 ?
Sb2 Hf1 Hf1 49.5(2) 13_544 13_444 ?
Sb1 Hf1 Hf1 90.4(2) 10_544 13_444 ?
Sb1 Hf1 Hf1 132.5(2) 1_455 13_444 ?
Hf2 Hf1 Hf1 99.00(2) 1_455 13_444 ?
Hf2 Hf1 Hf1 99.00(2) . 13_444 ?
Hf1 Hf1 Hf1 133.1(4) 13_454 13_444 ?
Sb1 Hf2 Sb1 127.0(3) 10_544 . ?
Sb1 Hf2 Sb3 147.8(2) 10_544 . ?
Sb1 Hf2 Sb3 79.27(11) . . ?
Sb1 Hf2 Sb3 79.27(11) 10_544 10_544 ?
Sb1 Hf2 Sb3 147.8(2) . 10_544 ?
Sb3 Hf2 Sb3 84.7(2) . 10_544 ?
Sb1 Hf2 Sb2 105.90(15) 10_544 10_644 ?
Sb1 Hf2 Sb2 81.29(15) . 10_644 ?
Sb3 Hf2 Sb2 95.56(15) . 10_644 ?
Sb3 Hf2 Sb2 72.57(13) 10_544 10_644 ?
Sb1 Hf2 Sb2 81.29(15) 10_544 1_455 ?
Sb1 Hf2 Sb2 105.90(15) . 1_455 ?
Sb3 Hf2 Sb2 72.57(13) . 1_455 ?
Sb3 Hf2 Sb2 95.56(15) 10_544 1_455 ?
Sb2 Hf2 Sb2 164.2(3) 10_644 1_455 ?
Sb1 Hf2 Sb2 72.7(2) 10_544 8_665 ?
Sb1 Hf2 Sb2 62.0(2) . 8_665 ?
Sb3 Hf2 Sb2 138.99(8) . 8_665 ?
Sb3 Hf2 Sb2 121.06(8) 10_544 8_665 ?
Sb2 Hf2 Sb2 67.23(11) 10_644 8_665 ?
Sb2 Hf2 Sb2 128.5(2) 1_455 8_665 ?
Sb1 Hf2 Sb2 62.0(2) 10_544 15_434 ?
Sb1 Hf2 Sb2 72.7(2) . 15_434 ?
Sb3 Hf2 Sb2 121.06(8) . 15_434 ?
Sb3 Hf2 Sb2 138.99(8) 10_544 15_434 ?
Sb2 Hf2 Sb2 128.5(2) 10_644 15_434 ?
Sb2 Hf2 Sb2 67.23(11) 1_455 15_434 ?
Sb2 Hf2 Sb2 61.4(2) 8_665 15_434 ?
Sb1 Hf2 Hf3 57.46(12) 10_544 1_545 ?
Sb1 Hf2 Hf3 103.2(2) . 1_545 ?
Sb3 Hf2 Hf3 142.6(2) . 1_545 ?
Sb3 Hf2 Hf3 73.69(2) 10_544 1_545 ?
Sb2 Hf2 Hf3 49.23(7) 10_644 1_545 ?
Sb2 Hf2 Hf3 138.45(12) 1_455 1_545 ?
Sb2 Hf2 Hf3 47.46(9) 8_665 1_545 ?
Sb2 Hf2 Hf3 94.5(2) 15_434 1_545 ?
Sb1 Hf2 Hf3 103.2(2) 10_544 . ?
Sb1 Hf2 Hf3 57.46(12) . . ?
Sb3 Hf2 Hf3 73.69(2) . . ?
Sb3 Hf2 Hf3 142.6(2) 10_544 . ?
Sb2 Hf2 Hf3 138.45(12) 10_644 . ?
Sb2 Hf2 Hf3 49.23(7) 1_455 . ?
Sb2 Hf2 Hf3 94.5(2) 8_665 . ?
Sb2 Hf2 Hf3 47.46(9) 15_434 . ?
Hf3 Hf2 Hf3 139.3(2) 1_545 . ?
Sb1 Hf2 Hf1 155.18(12) 10_544 1_655 ?
Sb1 Hf2 Hf1 56.16(10) . 1_655 ?
Sb3 Hf2 Hf1 52.0(2) . 1_655 ?
Sb3 Hf2 Hf1 92.0(2) 10_544 1_655 ?
Sb2 Hf2 Hf1 49.32(8) 10_644 1_655 ?
Sb2 Hf2 Hf1 123.0(2) 1_455 1_655 ?
Sb2 Hf2 Hf1 92.8(2) 8_665 1_655 ?
Sb2 Hf2 Hf1 128.8(2) 15_434 1_655 ?
Hf3 Hf2 Hf1 97.85(3) 1_545 1_655 ?
Hf3 Hf2 Hf1 97.85(3) . 1_655 ?
Sb1 Hf2 Hf1 56.16(10) 10_544 . ?
Sb1 Hf2 Hf1 155.18(12) . . ?
Sb3 Hf2 Hf1 92.0(2) . . ?
Sb3 Hf2 Hf1 52.0(2) 10_544 . ?
Sb2 Hf2 Hf1 123.0(2) 10_644 . ?
Sb2 Hf2 Hf1 49.32(8) 1_455 . ?
Sb2 Hf2 Hf1 128.8(2) 8_665 . ?
Sb2 Hf2 Hf1 92.8(2) 15_434 . ?
Hf3 Hf2 Hf1 97.85(3) 1_545 . ?
Hf3 Hf2 Hf1 97.85(3) . . ?
Hf1 Hf2 Hf1 133.7(4) 1_655 . ?
Sb2 Hf3 Sb2 152.8(2) 15_434 10_654 ?
Sb2 Hf3 Sb2 107.3(2) 15_434 8_675 ?
Sb2 Hf3 Sb2 79.3(2) 10_654 8_675 ?
Sb2 Hf3 Sb2 79.3(2) 15_434 1_455 ?
Sb2 Hf3 Sb2 107.3(2) 10_654 1_455 ?
Sb2 Hf3 Sb2 152.8(2) 8_675 1_455 ?
Sb2 Hf3 Sb1 103.58(10) 15_434 10_554 ?
Sb2 Hf3 Sb1 103.58(10) 10_654 10_554 ?
Sb2 Hf3 Sb1 76.42(10) 8_675 10_554 ?
Sb2 Hf3 Sb1 76.42(10) 1_455 10_554 ?
Sb2 Hf3 Sb1 76.42(10) 15_434 . ?
Sb2 Hf3 Sb1 76.42(10) 10_654 . ?
Sb2 Hf3 Sb1 103.58(10) 8_675 . ?
Sb2 Hf3 Sb1 103.58(10) 1_455 . ?
Sb1 Hf3 Sb1 180.0 10_554 . ?
Sb2 Hf3 Hf2 55.87(12) 15_434 15_444 ?
Sb2 Hf3 Hf2 150.74(12) 10_654 15_444 ?
Sb2 Hf3 Hf2 98.56(12) 8_675 15_444 ?
Sb2 Hf3 Hf2 62.60(13) 1_455 15_444 ?
Sb1 Hf3 Hf2 48.47(4) 10_554 15_444 ?
Sb1 Hf3 Hf2 131.53(4) . 15_444 ?
Sb2 Hf3 Hf2 150.74(12) 15_434 1_565 ?
Sb2 Hf3 Hf2 55.87(12) 10_654 1_565 ?
Sb2 Hf3 Hf2 62.60(13) 8_675 1_565 ?
Sb2 Hf3 Hf2 98.56(12) 1_455 1_565 ?
Sb1 Hf3 Hf2 48.47(4) 10_554 1_565 ?
Sb1 Hf3 Hf2 131.53(4) . 1_565 ?
Hf2 Hf3 Hf2 96.94(7) 15_444 1_565 ?
Sb2 Hf3 Hf2 98.56(12) 15_434 15_544 ?
Sb2 Hf3 Hf2 62.60(13) 10_654 15_544 ?
Sb2 Hf3 Hf2 55.87(12) 8_675 15_544 ?
Sb2 Hf3 Hf2 150.74(12) 1_455 15_544 ?
Sb1 Hf3 Hf2 131.53(4) 10_554 15_544 ?
Sb1 Hf3 Hf2 48.47(4) . 15_544 ?
Hf2 Hf3 Hf2 139.3(2) 15_444 15_544 ?
Hf2 Hf3 Hf2 96.94(7) 1_565 15_544 ?
Sb2 Hf3 Hf2 62.60(13) 15_434 . ?
Sb2 Hf3 Hf2 98.56(12) 10_654 . ?
Sb2 Hf3 Hf2 150.74(12) 8_675 . ?
Sb2 Hf3 Hf2 55.87(12) 1_455 . ?
Sb1 Hf3 Hf2 131.53(4) 10_554 . ?
Sb1 Hf3 Hf2 48.47(4) . . ?
Hf2 Hf3 Hf2 96.94(7) 15_444 . ?
Hf2 Hf3 Hf2 139.3(2) 1_565 . ?
Hf2 Hf3 Hf2 96.94(7) 15_544 . ?
Sb2 Ti1 Sb2 138.4(3) 10_544 1_455 ?
Sb2 Ti1 Sb3 90.31(13) 10_544 10_544 ?
Sb2 Ti1 Sb3 99.77(15) 1_455 10_544 ?
Sb2 Ti1 Sb3 99.77(15) 10_544 1_455 ?
Sb2 Ti1 Sb3 90.31(13) 1_455 1_455 ?
Sb3 Ti1 Sb3 151.5(3) 10_544 1_455 ?
Sb2 Ti1 Sb2 142.2(2) 10_544 6_455 ?
Sb2 Ti1 Sb2 77.99(13) 1_455 6_455 ?
Sb3 Ti1 Sb2 69.13(12) 10_544 6_455 ?
Sb3 Ti1 Sb2 87.3(2) 1_455 6_455 ?
Sb2 Ti1 Sb2 77.99(13) 10_544 13_544 ?
Sb2 Ti1 Sb2 142.2(2) 1_455 13_544 ?
Sb3 Ti1 Sb2 87.3(2) 10_544 13_544 ?
Sb3 Ti1 Sb2 69.13(12) 1_455 13_544 ?
Sb2 Ti1 Sb2 69.9(2) 6_455 13_544 ?
Sb2 Ti1 Sb1 64.95(13) 10_544 10_544 ?
Sb2 Ti1 Sb1 79.3(2) 1_455 10_544 ?
Sb3 Ti1 Sb1 73.66(10) 10_544 10_544 ?
Sb3 Ti1 Sb1 134.8(2) 1_455 10_544 ?
Sb2 Ti1 Sb1 131.80(9) 6_455 10_544 ?
Sb2 Ti1 Sb1 137.61(7) 13_544 10_544 ?
Sb2 Ti1 Sb1 79.3(2) 10_544 1_455 ?
Sb2 Ti1 Sb1 64.95(13) 1_455 1_455 ?
Sb3 Ti1 Sb1 134.8(2) 10_544 1_455 ?
Sb3 Ti1 Sb1 73.66(10) 1_455 1_455 ?
Sb2 Ti1 Sb1 137.61(7) 6_455 1_455 ?
Sb2 Ti1 Sb1 131.80(9) 13_544 1_455 ?
Sb1 Ti1 Sb1 62.0(2) 10_544 1_455 ?
Sb1 Ti2 Sb1 127.0(3) 10_544 . ?
Sb1 Ti2 Sb3 147.8(2) 10_544 . ?
Sb1 Ti2 Sb3 79.27(11) . . ?
Sb1 Ti2 Sb3 79.27(11) 10_544 10_544 ?
Sb1 Ti2 Sb3 147.8(2) . 10_544 ?
Sb3 Ti2 Sb3 84.7(2) . 10_544 ?
Sb1 Ti2 Sb2 81.29(15) 10_544 1_455 ?
Sb1 Ti2 Sb2 105.90(15) . 1_455 ?
Sb3 Ti2 Sb2 72.57(13) . 1_455 ?
Sb3 Ti2 Sb2 95.56(15) 10_544 1_455 ?
Sb1 Ti2 Sb2 105.90(15) 10_544 10_644 ?
Sb1 Ti2 Sb2 81.29(15) . 10_644 ?
Sb3 Ti2 Sb2 95.56(15) . 10_644 ?
Sb3 Ti2 Sb2 72.57(13) 10_544 10_644 ?
Sb2 Ti2 Sb2 164.2(3) 1_455 10_644 ?
Sb1 Ti2 Sb2 72.7(2) 10_544 8_665 ?
Sb1 Ti2 Sb2 62.0(2) . 8_665 ?
Sb3 Ti2 Sb2 138.99(8) . 8_665 ?
Sb3 Ti2 Sb2 121.06(8) 10_544 8_665 ?
Sb2 Ti2 Sb2 128.5(2) 1_455 8_665 ?
Sb2 Ti2 Sb2 67.23(11) 10_644 8_665 ?
Sb1 Ti2 Sb2 62.0(2) 10_544 15_434 ?
Sb1 Ti2 Sb2 72.7(2) . 15_434 ?
Sb3 Ti2 Sb2 121.06(8) . 15_434 ?
Sb3 Ti2 Sb2 138.99(8) 10_544 15_434 ?
Sb2 Ti2 Sb2 67.23(11) 1_455 15_434 ?
Sb2 Ti2 Sb2 128.5(2) 10_644 15_434 ?
Sb2 Ti2 Sb2 61.4(2) 8_665 15_434 ?
Sb2 Ti3 Sb2 152.8(2) 15_434 10_654 ?
Sb2 Ti3 Sb2 107.3(2) 15_434 8_675 ?
Sb2 Ti3 Sb2 79.3(2) 10_654 8_675 ?
Sb2 Ti3 Sb2 79.3(2) 15_434 1_455 ?
Sb2 Ti3 Sb2 107.3(2) 10_654 1_455 ?
Sb2 Ti3 Sb2 152.8(2) 8_675 1_455 ?
Sb2 Ti3 Sb1 103.58(10) 15_434 10_554 ?
Sb2 Ti3 Sb1 103.58(10) 10_654 10_554 ?
Sb2 Ti3 Sb1 76.42(10) 8_675 10_554 ?
Sb2 Ti3 Sb1 76.42(10) 1_455 10_554 ?
Sb2 Ti3 Sb1 76.42(10) 15_434 . ?
Sb2 Ti3 Sb1 76.42(10) 10_654 . ?
Sb2 Ti3 Sb1 103.58(10) 8_675 . ?
Sb2 Ti3 Sb1 103.58(10) 1_455 . ?
Sb1 Ti3 Sb1 180.0 10_554 . ?

loop_
_geom_bond_atom_site_label_1
_geom_bond_atom_site_label_2
_geom_bond_distance
_geom_bond_site_symmetry_2
_geom_bond_publ_flag
Sb1 Ti2 2.745(4) 15_544 ?
Sb1 Hf2 2.745(4) 15_544 ?
Sb1 Hf2 2.745(4) . ?
Sb1 Ti2 2.745(4) . ?
Sb1 Ti1 3.078(6) 15_544 ?
Sb1 Hf1 3.078(6) 15_544 ?
Sb1 Ti1 3.078(7) 1_655 ?
Sb1 Hf1 3.078(7) 1_655 ?
Sb1 Ti3 3.092(5) . ?
Sb1 Hf3 3.092(5) . ?
Sb1 Sb2 3.170(5) . ?
Sb1 Sb2 3.170(5) 8_665 ?
Sb1 Sb1 3.170(11) 10_644 ?
Sb2 Ti3 2.766(3) 1_655 ?
Sb2 Hf3 2.766(3) 1_655 ?
Sb2 Ti1 2.811(5) 1_655 ?
Sb2 Hf1 2.811(5) 1_655 ?
Sb2 Ti1 2.969(7) 13_554 ?
Sb2 Hf1 2.969(7) 13_554 ?
Sb2 Ti2 3.024(5) 1_655 ?
Sb2 Hf2 3.024(5) 1_655 ?
Sb2 Hf2 3.333(7) 15_544 ?
Sb2 Ti2 3.333(7) 15_544 ?
Sb3 Ti2 2.884(6) . ?
Sb3 Hf2 2.884(6) . ?
Sb3 Ti2 2.884(6) 13_554 ?
Sb3 Hf2 2.884(6) 13_554 ?
Sb3 Ti1 2.911(5) 13_554 ?
Sb3 Hf1 2.911(5) 13_554 ?
Sb3 Hf1 2.911(5) 1_655 ?
Sb3 Ti1 2.911(5) 1_655 ?
Hf1 Sb2 2.811(5) 10_544 ?
Hf1 Sb2 2.811(5) 1_455 ?
Hf1 Sb3 2.911(5) 10_544 ?
Hf1 Sb3 2.911(5) 1_455 ?
Hf1 Sb2 2.969(7) 6_455 ?
Hf1 Sb2 2.969(7) 13_544 ?
Hf1 Sb1 3.078(7) 10_544 ?
Hf1 Sb1 3.078(7) 1_455 ?
Hf1 Hf2 3.596(5) 1_455 ?
Hf1 Hf2 3.596(5) . ?
Hf1 Hf1 3.605(6) 13_454 ?
Hf1 Hf1 3.605(6) 13_444 ?
Hf2 Sb1 2.745(4) 10_544 ?
Hf2 Sb3 2.884(6) 10_544 ?
Hf2 Sb2 3.024(5) 10_644 ?
Hf2 Sb2 3.024(5) 1_455 ?
Hf2 Sb2 3.333(7) 8_665 ?
Hf2 Sb2 3.333(7) 15_434 ?
Hf2 Hf3 3.527(3) 1_545 ?
Hf2 Hf3 3.527(3) . ?
Hf2 Hf1 3.596(5) 1_655 ?
Hf3 Sb2 2.766(3) 15_434 ?
Hf3 Sb2 2.766(3) 10_654 ?
Hf3 Sb2 2.766(3) 8_675 ?
Hf3 Sb2 2.766(3) 1_455 ?
Hf3 Sb1 3.092(5) 10_554 ?
Hf3 Hf2 3.527(3) 15_444 ?
Hf3 Hf2 3.527(3) 1_565 ?
Hf3 Hf2 3.527(3) 15_544 ?
Ti1 Sb2 2.811(5) 10_544 ?
Ti1 Sb2 2.811(5) 1_455 ?
Ti1 Sb3 2.911(5) 10_544 ?
Ti1 Sb3 2.911(5) 1_455 ?
Ti1 Sb2 2.969(7) 6_455 ?
Ti1 Sb2 2.969(7) 13_544 ?
Ti1 Sb1 3.078(7) 10_544 ?
Ti1 Sb1 3.078(7) 1_455 ?
Ti2 Sb1 2.745(4) 10_544 ?
Ti2 Sb3 2.884(6) 10_544 ?
Ti2 Sb2 3.024(5) 1_455 ?
Ti2 Sb2 3.024(5) 10_644 ?
Ti2 Sb2 3.333(7) 8_665 ?
Ti2 Sb2 3.333(7) 15_434 ?
Ti3 Sb2 2.766(3) 15_434 ?
Ti3 Sb2 2.766(3) 10_654 ?
Ti3 Sb2 2.766(3) 8_675 ?
Ti3 Sb2 2.766(3) 1_455 ?
Ti3 Sb1 3.092(5) 10_554 ?
